data_7123900
loop_
_publ_author_name
'Ye, Long-Wu'
'Tan, Tong-De'
'Chen, Yang-Bo'
'Yang, Ming-Yang'
'Wang, Jia-Le'
'Su, Hao-Ze'
'Hong, Feng-Lin'
'Zhou, Jin-Mei'

_publ_section_title
;
 Stereoselective synthesis of 2,5-disubstituted pyrrolidines through
 gold-catalyzed anti-Markovnikov hydroamination-initiated tandem reactions
;
_journal_name_full 'Chemical Communications'
_journal_paper_doi 10.1039/C9CC05295J
_journal_year 2019
_chemical_absolute_configuration (2R,5S)-2-allyl-5-(4-bromophenyl)-1-tosylpyrrolidine
_chemical_formula_moiety '4(C17 H17 Br N4 O2 S)'
_chemical_formula_sum 'C68 H68 Br4 N16 O8 S4'
_chemical_formula_weight 1685.26
_space_group_crystal_system monoclinic
_space_group_IT_number 4
_space_group_name_Hall 'P 2yb'
_space_group_name_H-M_alt 'P 1 21 1'
_symmetry_space_group_name_Hall 'P 2yb'
_symmetry_space_group_name_H-M 'P 1 21 1'
_atom_sites_solution_hydrogens geom
_atom_sites_solution_primary iterative
_audit_creation_date 2015-11-24
_audit_creation_method
;
Olex2 1.2
(compiled 2015.01.06 svn.r3119 for OlexSys, GUI svn.r4979)
;
_audit_update_record
;
2019-07-04 deposited with the CCDC.    2019-07-23 downloaded from the CCDC.
;
_cell_angle_alpha 90
_cell_angle_beta 120.19
_cell_angle_gamma 90
_cell_formula_units_Z 1
_cell_length_a 12.515
_cell_length_b 13.740
_cell_length_c 12.607
_cell_measurement_reflns_used 10179
_cell_measurement_temperature 373(2)
_cell_measurement_theta_max 54.93
_cell_measurement_theta_min 6.46
_cell_volume 1873.809
_computing_cell_refinement
;
CrysAlisPro, Agilent Technologies,
Version 1.171.37.35 (release 13-08-2014 CrysAlis171 .NET)
(compiled Aug 13 2014,18:06:01)
;
_computing_data_collection
;
CrysAlisPro, Agilent Technologies,
Version 1.171.37.35 (release 13-08-2014 CrysAlis171 .NET)
(compiled Aug 13 2014,18:06:01)
;
_computing_data_reduction
;
CrysAlisPro, Agilent Technologies,
Version 1.171.37.35 (release 13-08-2014 CrysAlis171 .NET)
(compiled Aug 13 2014,18:06:01)
;
_computing_molecular_graphics 'Olex2 (Dolomanov et al., 2009)'
_computing_publication_material 'Olex2 (Dolomanov et al., 2009)'
_computing_structure_refinement 'ShelXL (Sheldrick, 2008)'
_computing_structure_solution
;
Superflip (Palatinus & Chapuis, 2007;Palatinus & van der Lee, 2008;
Palatinus et al., 2012)
;
_diffrn_ambient_temperature 373.15
_diffrn_measured_fraction_theta_full 0.998
_diffrn_measured_fraction_theta_max 0.998
_diffrn_measurement_device_type 'four-circle diffractometer'
_diffrn_measurement_method '\w scans'
_diffrn_radiation_type MoK\a
_diffrn_radiation_wavelength 0.71073
_diffrn_reflns_av_R_equivalents 0.1061
_diffrn_reflns_av_unetI/netI 0.1692
_diffrn_reflns_Laue_measured_fraction_full 0.998
_diffrn_reflns_Laue_measured_fraction_max 0.998
_diffrn_reflns_limit_h_max 16
_diffrn_reflns_limit_h_min -16
_diffrn_reflns_limit_k_max 17
_diffrn_reflns_limit_k_min -17
_diffrn_reflns_limit_l_max 16
_diffrn_reflns_limit_l_min -15
_diffrn_reflns_number 18427
_diffrn_reflns_point_group_measured_fraction_full 0.995
_diffrn_reflns_point_group_measured_fraction_max 0.989
_diffrn_reflns_theta_full 25.214
_diffrn_reflns_theta_max 27.448
_diffrn_reflns_theta_min 3.229
_diffrn_source 'SuperNova (Mo) X-ray Source'
_exptl_absorpt_coefficient_mu 2.323
_exptl_absorpt_correction_T_max 1.000000
_exptl_absorpt_correction_T_min 0.278853
_exptl_absorpt_correction_type multi-scan
_exptl_crystal_colour colourless
_exptl_crystal_colour_primary colourless
_exptl_crystal_density_diffrn 1.493
_exptl_crystal_density_method 'not measured'
_exptl_crystal_description block
_exptl_crystal_F_000 856
_exptl_crystal_recrystallization_method 'Re-crystallisation from solvent: hexane and ethyl acetate'
_exptl_crystal_size_max 0.2
_exptl_crystal_size_mid 0.15
_exptl_crystal_size_min 0.13
_refine_diff_density_max 0.529
_refine_diff_density_min -1.080
_refine_diff_density_rms 0.120
_refine_ls_abs_structure_details
;
 Flack x determined using 1229 quotients [(I+)-(I-)]/[(I+)+(I-)]
 (Parsons and Flack (2004), Acta Cryst. A60, s61).
;
_refine_ls_abs_structure_Flack -0.002(11)
_refine_ls_extinction_method none
_refine_ls_goodness_of_fit_ref 0.971
_refine_ls_hydrogen_treatment constr
_refine_ls_matrix_type full
_refine_ls_number_parameters 453
_refine_ls_number_reflns 8504
_refine_ls_number_restraints 1
_refine_ls_restrained_S_all 0.971
_refine_ls_R_factor_all 0.1727
_refine_ls_R_factor_gt 0.0729
_refine_ls_shift/su_max 0.000
_refine_ls_shift/su_mean 0.000
_refine_ls_structure_factor_coef Fsqd
_refine_ls_weighting_details
;
 w=1/[\s^2^(Fo^2^)+(0.1000P)^2^]
 where P=(Fo^2^+2Fc^2^)/3
;
_refine_ls_weighting_scheme calc
_refine_ls_wR_factor_gt 0.1562
_refine_ls_wR_factor_ref 0.2339
_reflns_Friedel_coverage 0.903
_reflns_Friedel_fraction_full 0.991
_reflns_Friedel_fraction_max 0.980
_reflns_number_gt 3855
_reflns_number_total 8504
_reflns_threshold_expression 'I > 2\s(I)'
_cod_data_source_file c9cc05295j2.cif
_cod_data_source_block shelx
_cod_depositor_comments
;
The following automatic conversions were performed:

'_exptl_absorpt_correction_type' value 'Multi-scan' changed to
'multi-scan' according to
/home/data/users/saulius/crontab/automatic-downloads/rss-feeds/RSC/lib/dictionaries/cif_core.dic
dictionary named 'cif_core.dic' version 2.4.2 from 2011-04-26.

Automatic conversion script
Id: cif_fix_values 4973 2017-02-22 13:04:09Z antanas 
;
_cod_original_cell_volume 1873.9
_cod_database_code 7123900
_shelxl_version_number 2013-2
_shelx_space_group_comment
;
The symmetry employed for this shelxl refinement is uniquely defined
by the following loop, which should always be used as a source of
symmetry information in preference to the above space-group names.
They are only intended as comments.
;
_olex2_refinement_description
;
1. Fixed Uiso
 At 1.2 times of:
  All C(H) groups, All C(H,H) groups
 At 1.5 times of:
  All C(H,H,H) groups
2.a Ternary CH refined with riding coordinates:
 C7(H7), C1AA(H1AA), C44(H44), C47(H47)
2.b Secondary CH2 refined with riding coordinates:
 C11(H11A,H11B), C18(H18A,H18B), C38(H38A,H38B), C40(H40A,H40B)
2.c Aromatic/amide H refined with riding coordinates:
 C9(H9), C4AA(H4AA), C5(H5), C10(H10), C16(H16), C0AA(H0AA), C21(H21),
 C2AA(H2AA), C4(H4), C17(H17), C22(H22), C24(H24), C27(H27), C28(H28), C32(H32),
  C34(H34)
2.d Idealised Me refined as rotating group:
 C8(H8A,H8B,H8C), C6(H6A,H6B,H6C)
;
_olex2_submission_special_instructions 'No special instructions were received'

loop_
_space_group_symop_operation_xyz
'x, y, z'
'-x, y+1/2, -z'

loop_
_atom_site_label
_atom_site_type_symbol
_atom_site_fract_x
_atom_site_fract_y
_atom_site_fract_z
_atom_site_U_iso_or_equiv
_atom_site_adp_type
_atom_site_occupancy
_atom_site_site_symmetry_order
_atom_site_calc_flag
_atom_site_refinement_flags_posn
Br1 Br -0.66469(19) -0.85579(10) 0.29695(17) 0.0812(6) Uani 1 1 d .
Br4 Br -0.26539(15) -1.16184(11) -0.55974(17) 0.0814(6) Uani 1 1 d .
S6 S -0.0697(3) -0.6996(2) -0.1993(3) 0.0462(8) Uani 1 1 d .
S8 S -0.6832(3) -0.3973(2) -0.0153(3) 0.0466(8) Uani 1 1 d .
O2 O -0.0178(7) -0.7956(5) -0.1810(8) 0.049(2) Uani 1 1 d .
O4 O -0.7595(8) -0.4516(6) 0.0187(8) 0.054(2) Uani 1 1 d .
O6 O -0.6225(9) -0.3105(6) 0.0483(9) 0.056(2) Uani 1 1 d .
O7 O -0.0289(9) -0.6245(6) -0.2491(8) 0.057(2) Uani 1 1 d .
C9 C -0.2852(11) -0.8771(10) -0.4647(11) 0.049(3) Uani 1 1 d .
H9 H -0.2903 -0.8158 -0.4982 0.059 Uiso 1 1 calc R
C4AA C -0.0441(11) -0.6892(9) 0.1326(11) 0.048(3) Uani 1 1 d .
H4AA H -0.0385 -0.7337 0.1909 0.058 Uiso 1 1 calc R
N12 N -0.5744(9) -0.4709(7) -0.0021(9) 0.041(2) Uani 1 1 d .
C3AA C -0.0523(11) -0.6587(8) -0.0594(11) 0.047(3) Uani 1 1 d .
N18 N -0.2876(17) -0.5699(11) -0.4930(11) 0.080(4) Uani 1 1 d .
N19 N -0.2185(8) -0.7125(7) -0.2948(8) 0.043(2) Uani 1 1 d .
C2 C -0.2801(10) -0.8857(8) -0.3504(11) 0.041(3) Uani 1 1 d .
N4 N -0.3473(11) -0.3912(10) 0.1877(13) 0.073(4) Uani 1 1 d .
C5 C -0.8206(13) -0.2658(10) -0.3416(13) 0.055(3) Uani 1 1 d .
H5 H -0.8029 -0.2109 -0.3732 0.066 Uiso 1 1 calc R
C7 C -0.2862(12) -0.7969(8) -0.2856(13) 0.047(3) Uani 1 1 d .
H7 H -0.2503 -0.8130 -0.1985 0.056 Uiso 1 1 calc R
C10 C -0.5536(13) -0.7043(10) 0.2376(11) 0.057(3) Uani 1 1 d .
H10 H -0.4999 -0.7022 0.3220 0.068 Uiso 1 1 calc R
C11 C -0.5019(13) -0.5989(9) -0.0749(13) 0.055(3) Uani 1 1 d .
H11A H -0.4331 -0.6288 -0.0035 0.066 Uiso 1 1 calc R
H11B H -0.5310 -0.6433 -0.1438 0.066 Uiso 1 1 calc R
C14 C -0.0462(12) -0.5887(10) 0.1532(12) 0.054(3) Uani 1 1 d .
C16 C -0.0506(11) -0.7229(9) 0.0227(12) 0.047(3) Uani 1 1 d .
H16 H -0.0536 -0.7893 0.0074 0.057 Uiso 1 1 calc R
C0AA C -0.2754(13) -0.9780(9) -0.3049(13) 0.053(3) Uani 1 1 d .
H0AA H -0.2723 -0.9850 -0.2300 0.064 Uiso 1 1 calc R
C21 C -0.8784(12) -0.4268(9) -0.2478(13) 0.051(3) Uani 1 1 d .
H21 H -0.8990 -0.4809 -0.2174 0.062 Uiso 1 1 calc R
C2AA C -0.9488(13) -0.4004(12) -0.3702(13) 0.063(4) Uani 1 1 d .
H2AA H -1.0179 -0.4376 -0.4215 0.075 Uiso 1 1 calc R
N3 N -0.3349(17) -0.3500(14) 0.2685(17) 0.139(8) Uani 1 1 d .
C4 C -0.0507(13) -0.5583(9) -0.0401(13) 0.057(4) Uani 1 1 d .
H4 H -0.0523 -0.5149 -0.0975 0.069 Uiso 1 1 calc R
C5AA C -0.9216(14) -0.3231(11) -0.4179(13) 0.060(4) Uani 1 1 d .
C8 C -0.0477(15) -0.5518(12) 0.2631(12) 0.066(4) Uani 1 1 d .
H8A H -0.1305 -0.5546 0.2490 0.098 Uiso 1 1 calc GR
H8B H -0.0192 -0.4857 0.2784 0.098 Uiso 1 1 calc GR
H8C H 0.0055 -0.5912 0.3329 0.098 Uiso 1 1 calc GR
C1AA C -0.6062(12) -0.5736(8) -0.0496(11) 0.045(3) Uani 1 1 d .
H1AA H -0.6841 -0.5722 -0.1280 0.054 Uiso 1 1 calc R
N0AA N -0.3547(13) -0.6039(10) -0.4605(12) 0.076(4) Uani 1 1 d .
C13 C -0.7744(10) -0.3693(8) -0.1710(10) 0.040(3) Uani 1 1 d .
C17 C -0.5377(12) -0.6395(9) 0.1623(11) 0.051(3) Uani 1 1 d .
H17 H -0.4722 -0.5957 0.1959 0.062 Uiso 1 1 calc R
C18 C -0.4170(13) -0.7566(10) -0.3319(13) 0.057(4) Uani 1 1 d .
H18A H -0.4687 -0.7652 -0.4199 0.068 Uiso 1 1 calc R
H18B H -0.4559 -0.7881 -0.2911 0.068 Uiso 1 1 calc R
N1AA N -0.3533(11) -0.4395(9) 0.1031(12) 0.065(3) Uani 1 1 d .
C22 C -0.7159(12) -0.7078(9) -0.0093(12) 0.051(3) Uani 1 1 d .
H22 H -0.7731 -0.7088 -0.0929 0.061 Uiso 1 1 calc R
C24 C -0.0468(12) -0.5235(9) 0.0664(11) 0.054(3) Uani 1 1 d .
H24 H -0.0446 -0.4568 0.0800 0.065 Uiso 1 1 calc R
C27 C -0.2750(14) -1.0602(11) -0.3681(15) 0.064(4) Uani 1 1 d .
H27 H -0.2756 -1.1216 -0.3375 0.076 Uiso 1 1 calc R
C28 C -0.7282(13) -0.7729(9) 0.0652(13) 0.058(4) Uani 1 1 d .
H28 H -0.7916 -0.8186 0.0322 0.069 Uiso 1 1 calc R
C31 C -0.2738(12) -1.0514(10) -0.4769(14) 0.057(4) Uani 1 1 d .
C32 C -0.2829(11) -0.9589(10) -0.5267(12) 0.055(3) Uani 1 1 d .
H32 H -0.2873 -0.9525 -0.6023 0.066 Uiso 1 1 calc R
C34 C -0.7462(11) -0.2889(8) -0.2197(11) 0.045(3) Uani 1 1 d .
H34 H -0.6772 -0.2509 -0.1700 0.054 Uiso 1 1 calc R
N36 N -0.2328(19) -0.5410(13) -0.5382(16) 0.108(6) Uani 1 1 d .
C38 C -0.4637(15) -0.5027(10) -0.1040(13) 0.058(4) Uani 1 1 d .
H38A H -0.5194 -0.4837 -0.1884 0.070 Uiso 1 1 calc R
H38B H -0.3800 -0.5056 -0.0896 0.070 Uiso 1 1 calc R
C40 C -0.3943(13) -0.6513(10) -0.2989(14) 0.065(4) Uani 1 1 d .
H40A H -0.3665 -0.6414 -0.2127 0.078 Uiso 1 1 calc R
H40B H -0.4685 -0.6132 -0.3478 0.078 Uiso 1 1 calc R
C42 C -0.6212(11) -0.6401(8) 0.0347(11) 0.044(3) Uani 1 1 d .
C44 C -0.2933(13) -0.6240(9) -0.3278(14) 0.056(3) Uani 1 1 d .
H44 H -0.2448 -0.5681 -0.2792 0.068 Uiso 1 1 calc R
C47 C -0.4728(12) -0.4327(9) -0.0147(12) 0.049(3) Uani 1 1 d .
H47 H -0.4892 -0.3660 -0.0465 0.058 Uiso 1 1 calc R
C48 C -0.6462(12) -0.7707(9) 0.1901(12) 0.054(3) Uani 1 1 d .
C6 C -1.0040(18) -0.2967(15) -0.5542(14) 0.094(6) Uani 1 1 d .
H6A H -1.0123 -0.2273 -0.5627 0.141 Uiso 1 1 calc GR
H6B H -1.0841 -0.3256 -0.5851 0.141 Uiso 1 1 calc GR
H6C H -0.9671 -0.3208 -0.5999 0.141 Uiso 1 1 calc GR

loop_
_atom_site_aniso_label
_atom_site_aniso_U_11
_atom_site_aniso_U_22
_atom_site_aniso_U_33
_atom_site_aniso_U_23
_atom_site_aniso_U_13
_atom_site_aniso_U_12
Br1 0.1183(15) 0.0573(9) 0.0837(12) 0.0037(8) 0.0624(11) -0.0195(9)
Br4 0.0709(10) 0.0690(10) 0.1065(14) -0.0413(10) 0.0463(9) -0.0058(8)
S6 0.0491(18) 0.0377(15) 0.0529(19) -0.0013(14) 0.0265(15) -0.0032(13)
S8 0.0551(19) 0.0394(15) 0.0512(19) 0.0017(14) 0.0310(16) 0.0035(13)
O2 0.046(5) 0.035(4) 0.071(6) 0.006(4) 0.033(5) 0.007(4)
O4 0.065(6) 0.051(5) 0.067(6) 0.008(5) 0.050(5) -0.003(4)
O6 0.081(7) 0.032(4) 0.061(6) -0.010(4) 0.041(5) -0.002(4)
O7 0.072(6) 0.043(4) 0.068(6) 0.008(4) 0.044(5) -0.015(4)
C9 0.048(7) 0.050(7) 0.049(7) -0.012(6) 0.025(6) -0.011(6)
C4AA 0.045(7) 0.051(7) 0.038(7) -0.005(6) 0.014(5) -0.006(6)
N12 0.045(6) 0.037(5) 0.043(5) -0.002(4) 0.022(4) -0.001(4)
C3AA 0.067(8) 0.026(5) 0.045(7) 0.004(5) 0.026(6) -0.003(6)
N18 0.124(14) 0.070(9) 0.041(7) 0.009(7) 0.037(8) 0.008(9)
N19 0.038(5) 0.050(5) 0.029(5) 0.002(4) 0.007(4) -0.008(5)
C2 0.029(6) 0.045(7) 0.047(7) -0.006(5) 0.017(5) -0.007(5)
N4 0.055(7) 0.065(8) 0.078(9) -0.014(7) 0.017(6) 0.011(6)
C5 0.066(9) 0.053(7) 0.060(9) 0.001(7) 0.043(8) 0.003(7)
C7 0.055(8) 0.036(6) 0.059(8) -0.009(6) 0.036(7) -0.009(6)
C10 0.070(9) 0.056(7) 0.031(6) -0.002(6) 0.016(6) -0.009(7)
C11 0.068(9) 0.045(7) 0.060(8) 0.003(6) 0.038(7) 0.007(6)
C14 0.041(7) 0.065(9) 0.044(8) -0.008(7) 0.012(6) 0.000(6)
C16 0.047(7) 0.043(7) 0.054(8) 0.000(6) 0.027(6) -0.005(6)
C0AA 0.065(9) 0.046(7) 0.052(8) 0.000(6) 0.032(7) -0.010(7)
C21 0.047(7) 0.045(7) 0.069(9) -0.005(7) 0.035(7) -0.002(6)
C2AA 0.050(8) 0.083(10) 0.048(8) -0.008(8) 0.020(7) -0.001(7)
N3 0.113(13) 0.139(15) 0.111(14) -0.087(13) 0.016(10) 0.035(11)
C4 0.077(10) 0.032(6) 0.059(9) -0.003(6) 0.031(8) -0.006(6)
C5AA 0.071(10) 0.066(9) 0.048(8) 0.010(7) 0.033(8) 0.018(8)
C8 0.077(10) 0.082(10) 0.047(8) -0.019(7) 0.039(8) -0.008(8)
C1AA 0.060(8) 0.037(6) 0.042(7) 0.005(5) 0.028(6) 0.001(6)
N0AA 0.075(9) 0.074(9) 0.060(9) 0.026(7) 0.021(7) 0.002(7)
C13 0.046(7) 0.038(6) 0.040(6) 0.006(5) 0.024(5) 0.006(5)
C17 0.059(8) 0.053(7) 0.043(7) 0.000(6) 0.026(6) -0.017(6)
C18 0.052(8) 0.062(8) 0.058(9) 0.000(7) 0.030(7) 0.011(6)
N1AA 0.052(7) 0.070(8) 0.069(8) -0.012(7) 0.027(6) 0.007(6)
C22 0.047(7) 0.049(7) 0.052(8) -0.001(6) 0.021(6) 0.000(6)
C24 0.059(8) 0.043(7) 0.038(7) -0.009(6) 0.008(6) 0.002(6)
C27 0.061(9) 0.051(8) 0.090(11) -0.012(8) 0.046(9) -0.012(7)
C28 0.064(9) 0.036(6) 0.070(10) -0.004(6) 0.031(8) -0.008(6)
C31 0.044(8) 0.052(8) 0.081(10) -0.008(7) 0.036(7) -0.010(6)
C32 0.046(7) 0.063(8) 0.047(7) -0.025(7) 0.017(6) -0.013(6)
C34 0.047(7) 0.043(6) 0.047(7) 0.001(6) 0.026(6) -0.009(5)
N36 0.139(16) 0.099(13) 0.077(11) 0.019(10) 0.047(11) -0.006(11)
C38 0.078(10) 0.053(8) 0.065(10) 0.004(7) 0.052(8) 0.008(7)
C40 0.061(9) 0.063(9) 0.068(9) -0.014(8) 0.030(7) 0.010(8)
C42 0.054(7) 0.030(6) 0.047(7) 0.002(5) 0.026(6) 0.002(5)
C44 0.056(8) 0.041(7) 0.080(10) -0.005(7) 0.040(8) 0.007(6)
C47 0.061(8) 0.040(6) 0.046(7) 0.007(6) 0.027(6) 0.008(6)
C48 0.054(8) 0.045(7) 0.052(8) -0.015(6) 0.018(7) -0.014(6)
C6 0.112(15) 0.129(16) 0.049(9) 0.004(10) 0.047(10) 0.035(12)

loop_
_atom_type_symbol
_atom_type_description
_atom_type_scat_dispersion_real
_atom_type_scat_dispersion_imag
_atom_type_scat_source
C C 0.0033 0.0016 'International Tables Vol C Tables 4.2.6.8 and 6.1.1.4'
H H 0.0000 0.0000 'International Tables Vol C Tables 4.2.6.8 and 6.1.1.4'
Br Br -0.2901 2.4595 'International Tables Vol C Tables 4.2.6.8 and 6.1.1.4'
N N 0.0061 0.0033 'International Tables Vol C Tables 4.2.6.8 and 6.1.1.4'
O O 0.0106 0.0060 'International Tables Vol C Tables 4.2.6.8 and 6.1.1.4'
S S 0.1246 0.1234 'International Tables Vol C Tables 4.2.6.8 and 6.1.1.4'

loop_
_geom_angle_atom_site_label_1
_geom_angle_atom_site_label_2
_geom_angle_atom_site_label_3
_geom_angle
O2 S6 C3AA 108.3(6)
O2 S6 N19 105.9(5)
O7 S6 O2 120.0(5)
O7 S6 C3AA 108.6(6)
O7 S6 N19 106.3(5)
N19 S6 C3AA 107.0(6)
O4 S8 N12 107.0(5)
O4 S8 C13 107.1(6)
O6 S8 O4 120.9(6)
O6 S8 N12 106.2(5)
O6 S8 C13 108.1(5)
N12 S8 C13 106.9(5)
C32 C9 C2 120.5(12)
C14 C4AA C16 120.0(12)
C1AA N12 S8 119.9(8)
C47 N12 S8 119.6(7)
C47 N12 C1AA 111.4(9)
C16 C3AA S6 120.4(9)
C16 C3AA C4 121.1(12)
C4 C3AA S6 118.2(9)
N36 N18 N0AA 171.9(19)
C7 N19 S6 120.8(8)
C44 N19 S6 116.5(8)
C44 N19 C7 111.5(10)
C9 C2 C7 120.1(11)
C0AA C2 C9 118.1(11)
C0AA C2 C7 121.8(11)
N3 N4 N1AA 175.7(16)
C34 C5 C5AA 120.9(13)
N19 C7 C2 114.3(10)
N19 C7 C18 103.4(10)
C2 C7 C18 115.1(10)
C48 C10 C17 121.0(12)
C38 C11 C1AA 104.9(10)
C4AA C14 C8 121.2(14)
C4AA C14 C24 118.3(12)
C24 C14 C8 120.6(13)
C3AA C16 C4AA 120.3(11)
C2 C0AA C27 121.5(13)
C2AA C21 C13 117.9(12)
C5AA C2AA C21 122.8(14)
C3AA C4 C24 119.5(12)
C5 C5AA C6 120.5(15)
C2AA C5AA C5 119.0(13)
C2AA C5AA C6 120.5(16)
N12 C1AA C11 102.3(9)
C42 C1AA N12 113.3(10)
C42 C1AA C11 115.9(10)
N18 N0AA C44 113.9(14)
C21 C13 S8 120.3(9)
C34 C13 S8 120.2(9)
C34 C13 C21 119.5(11)
C10 C17 C42 119.9(11)
C40 C18 C7 103.1(11)
N4 N1AA C47 115.2(11)
C28 C22 C42 122.4(12)
C4 C24 C14 120.6(12)
C31 C27 C0AA 120.3(14)
C22 C28 C48 119.7(12)
C27 C31 Br4 120.8(11)
C27 C31 C32 119.1(13)
C32 C31 Br4 120.0(11)
C9 C32 C31 120.5(13)
C5 C34 C13 119.7(11)
C11 C38 C47 102.9(10)
C18 C40 C44 103.6(11)
C17 C42 C1AA 121.7(11)
C22 C42 C1AA 121.2(11)
C22 C42 C17 117.1(11)
N19 C44 N0AA 111.9(11)
N19 C44 C40 102.5(11)
N0AA C44 C40 107.1(12)
N12 C47 N1AA 111.2(10)
N12 C47 C38 104.2(10)
N1AA C47 C38 106.7(11)
C10 C48 Br1 119.2(10)
C10 C48 C28 119.9(13)
C28 C48 Br1 120.9(10)

loop_
_geom_bond_atom_site_label_1
_geom_bond_atom_site_label_2
_geom_bond_distance
Br1 C48 1.883(14)
Br4 C31 1.876(14)
S6 O2 1.437(8)
S6 O7 1.429(8)
S6 C3AA 1.757(12)
S6 N19 1.642(10)
S8 O4 1.437(8)
S8 O6 1.425(9)
S8 N12 1.637(10)
S8 C13 1.747(11)
C9 C2 1.415(16)
C9 C32 1.378(17)
C4AA C14 1.408(18)
C4AA C16 1.424(17)
N12 C1AA 1.506(14)
N12 C47 1.457(15)
C3AA C16 1.351(16)
C3AA C4 1.400(16)
N18 N0AA 1.20(2)
N18 N36 1.16(2)
N19 C7 1.474(15)
N19 C44 1.461(15)
C2 C7 1.492(16)
C2 C0AA 1.381(16)
N4 N3 1.107(18)
N4 N1AA 1.225(17)
C5 C5AA 1.39(2)
C5 C34 1.374(18)
C7 C18 1.538(18)
C10 C17 1.387(17)
C10 C48 1.355(17)
C11 C1AA 1.532(17)
C11 C38 1.512(18)
C14 C8 1.484(18)
C14 C24 1.412(19)
C0AA C27 1.384(19)
C21 C2AA 1.387(19)
C21 C13 1.411(17)
C2AA C5AA 1.35(2)
C4 C24 1.403(19)
C5AA C6 1.538(19)
C1AA C42 1.484(16)
N0AA C44 1.474(19)
C13 C34 1.393(15)
C17 C42 1.410(17)
C18 C40 1.492(19)
N1AA C47 1.489(17)
C22 C28 1.362(18)
C22 C42 1.383(17)
C27 C31 1.38(2)
C28 C48 1.382(19)
C31 C32 1.396(19)
C38 C47 1.527(17)
C40 C44 1.53(2)
